data_2221536
loop_
_publ_author_name
'Abdul Alhadi, Abeer A.'
'Ali, Hapipah Mohd.'
'Ng, Seik Weng'

_publ_section_title
;
 <i>N</i>'-(5-Chloro-2-hydroxybenzylidene)-3,4,5-trihydroxybenzohydrazide
 dihydrate
;
_journal_coeditor_code TK2403
_journal_issue 4
_journal_name_full 'Acta Crystallographica Section E'
_journal_page_first o910
_journal_paper_doi 10.1107/S1600536809010812
_journal_volume 65
_journal_year 2009
_chemical_formula_iupac 'C14 H11 Cl N2 O5, 2H2 O'
_chemical_formula_moiety 'C14 H11 Cl N2 O5, 2H2 O'
_chemical_formula_sum 'C14 H15 Cl N2 O7'
_chemical_formula_weight 358.73
_chemical_name_systematic
;
<i>N</i>'-(5-Chloro-2-hydroxybenzylidene)-3,4,5-trihydroxybenzohydrazide
dihydrate
;
_space_group_IT_number 14
_symmetry_cell_setting monoclinic
_symmetry_space_group_name_Hall '-P 2ybc'
_symmetry_space_group_name_H-M 'P 1 21/c 1'
_atom_sites_solution_hydrogens geom
_atom_sites_solution_primary direct
_atom_sites_solution_secondary difmap
_audit_creation_method SHELXL-97
_cell_angle_alpha 90
_cell_angle_beta 90.450(3)
_cell_angle_gamma 90
_cell_formula_units_Z 4
_cell_length_a 30.5627(12)
_cell_length_b 3.7539(2)
_cell_length_c 12.8882(5)
_cell_measurement_reflns_used 1505
_cell_measurement_temperature 100(2)
_cell_measurement_theta_max 24.3
_cell_measurement_theta_min 2.7
_cell_volume 1478.61(11)
_computing_cell_refinement 'SAINT (Bruker, 2008)'
_computing_data_collection 'APEX2 (Bruker, 2008)'
_computing_data_reduction 'SAINT (Bruker, 2008)'
_computing_molecular_graphics 'X-SEED (Barbour, 2001)'
_computing_publication_material 'publCIF (Westrip, 2009)'
_computing_structure_refinement 'SHELXL97 (Sheldrick, 2008)'
_computing_structure_solution 'SHELXS97 (Sheldrick, 2008)'
_diffrn_ambient_temperature 100(2)
_diffrn_measured_fraction_theta_full 1.000
_diffrn_measured_fraction_theta_max 1.000
_diffrn_measurement_device_type 'Bruker SMART APEX'
_diffrn_measurement_method \w
_diffrn_radiation_monochromator graphite
_diffrn_radiation_source 'fine-focus sealed tube'
_diffrn_radiation_type MoK\a
_diffrn_radiation_wavelength 0.71073
_diffrn_reflns_av_R_equivalents 0.097
_diffrn_reflns_av_sigmaI/netI 0.094
_diffrn_reflns_limit_h_max 36
_diffrn_reflns_limit_h_min -36
_diffrn_reflns_limit_k_max 4
_diffrn_reflns_limit_k_min -4
_diffrn_reflns_limit_l_max 14
_diffrn_reflns_limit_l_min -15
_diffrn_reflns_number 10104
_diffrn_reflns_theta_full 25.0
_diffrn_reflns_theta_max 25.0
_diffrn_reflns_theta_min 0.7
_diffrn_standards_decay_% 0
_diffrn_standards_interval_count 0
_diffrn_standards_interval_time 0
_diffrn_standards_number 0
_exptl_absorpt_coefficient_mu 0.302
_exptl_absorpt_correction_T_max 0.988
_exptl_absorpt_correction_T_min 0.899
_exptl_absorpt_correction_type multi-scan
_exptl_absorpt_process_details '(SADABS; Sheldrick, 1996)'
_exptl_crystal_colour Yellow
_exptl_crystal_density_diffrn 1.611
_exptl_crystal_density_method 'not measured'
_exptl_crystal_description Prism
_exptl_crystal_F_000 744
_exptl_crystal_size_max 0.36
_exptl_crystal_size_mid 0.04
_exptl_crystal_size_min 0.04
_refine_diff_density_max 0.38
_refine_diff_density_min -0.49
_refine_ls_extinction_method none
_refine_ls_goodness_of_fit_ref 1.07
_refine_ls_hydrogen_treatment constr
_refine_ls_matrix_type full
_refine_ls_number_parameters 221
_refine_ls_number_reflns 2623
_refine_ls_number_restraints 0
_refine_ls_restrained_S_all 1.07
_refine_ls_R_factor_all 0.108
_refine_ls_R_factor_gt 0.071
_refine_ls_shift/su_max 0.001
_refine_ls_shift/su_mean 0.001
_refine_ls_structure_factor_coef Fsqd
_refine_ls_weighting_details 'calc w=1/[\s^2^(Fo^2^)+(0.0537P)^2^+5.5995P] where P=(Fo^2^+2Fc^2^)/3'
_refine_ls_weighting_scheme calc
_refine_ls_wR_factor_gt 0.159
_refine_ls_wR_factor_ref 0.181
_reflns_number_gt 1801
_reflns_number_total 2623
_reflns_threshold_expression I>2\s(I)
_cod_data_source_file tk2403.cif
_cod_data_source_block I
_cod_depositor_comments
;
The following automatic conversions were performed:
'_symmetry_cell_setting' value 'Monoclinic' changed to 'monoclinic'
according to '/home/saulius/struct/CIF-dictionaries/cif_core.dic'
dictionary named 'cif_core.dic' version 2.4.1 from
2010-06-29.

'_exptl_absorpt_correction_type' value 'Multi-scan' changed
to 'multi-scan' according to
'/home/saulius/struct/CIF-dictionaries/cif_core.dic' dictionary named
'cif_core.dic' version 2.4.1 from 2010-06-29.

Automatic conversion script
Id: cif_fix_enum 1527 2010-12-29 10:47:43Z saulius 

The following automatic conversions were performed:

'_symmetry_cell_setting' value 'Monoclinic' changed to 'monoclinic'
according to /home/saulius/struct/CIF-dictionaries/cif_core.dic
dictionary named 'cif_core.dic' version 2.4.1 from
2010-06-29.

'_exptl_absorpt_correction_type' value 'Multi-scan'
changed to 'multi-scan' according to
/home/saulius/struct/CIF-dictionaries/cif_core.dic dictionary named
'cif_core.dic' version 2.4.1 from 2010-06-29.

Automatic conversion script
Id: cif_fix_values 1715 2011-07-08 13:25:40Z adriana 
;
_cod_original_sg_symbol_H-M 'P 21/c'
_cod_database_code 2221536
_cod_database_fobs_code 2221536

loop_
_symmetry_equiv_pos_as_xyz
'x, y, z'
'-x, y+1/2, -z+1/2'
'-x, -y, -z'
'x, -y-1/2, z-1/2'

loop_
_atom_site_type_symbol
_atom_site_label
_atom_site_fract_x
_atom_site_fract_y
_atom_site_fract_z
_atom_site_U_iso_or_equiv
_atom_site_adp_type
_atom_site_calc_flag
_atom_site_refinement_flags
_atom_site_occupancy
_atom_site_disorder_assembly
_atom_site_disorder_group
Cl Cl1 0.53161(4) 0.3168(4) 0.59750(10) 0.0244(3) Uani d . 1 . .
O O1 0.67086(11) 0.6471(10) 0.8994(2) 0.0243(9) Uani d . 1 . .
H H1 0.6933 0.7236 0.8694 0.036 Uiso calc R 1 . .
O O2 0.79657(11) 0.9733(10) 0.8420(2) 0.0232(9) Uani d . 1 . .
O O3 0.94472(12) 1.3696(12) 0.7043(3) 0.0349(10) Uani d . 1 . .
H H3 0.9663 1.3279 0.6661 0.052 Uiso calc R 1 . .
O O4 0.94729(12) 1.0933(13) 0.5106(3) 0.0395(12) Uani d . 1 . .
H H4 0.9481 0.9332 0.4651 0.059 Uiso calc R 1 . .
O O5 0.87480(11) 0.7706(11) 0.4244(2) 0.0245(9) Uani d . 1 . .
H H5 0.8498 0.7191 0.4013 0.037 Uiso calc R 1 . .
O O1w 0.97110(13) 0.8480(13) 0.8663(4) 0.0542(14) Uani d . 1 . .
H H11 0.9676 0.9037 0.8040 0.081 Uiso d R 1 . .
H H12 0.9666 1.0253 0.9042 0.081 Uiso d R 1 . .
O O2w 0.73755(11) 0.1847(10) 0.9961(2) 0.0239(8) Uani d . 1 . .
H H21 0.7141 0.2633 0.9700 0.036 Uiso d R 1 . .
H H22 0.7554 0.1438 0.9482 0.036 Uiso d R 1 . .
N N1 0.71793(13) 0.8677(12) 0.7419(3) 0.0194(10) Uani d . 1 . .
N N2 0.75565(13) 0.9864(12) 0.6939(3) 0.0187(9) Uani d . 1 . .
H H2 0.7545 1.0529 0.6284 0.022 Uiso calc R 1 . .
C C1 0.63896(16) 0.5781(13) 0.8275(4) 0.0179(11) Uani d . 1 . .
C C2 0.60017(17) 0.4266(14) 0.8603(4) 0.0209(12) Uani d . 1 . .
H H2A 0.5965 0.3740 0.9318 0.025 Uiso calc R 1 . .
C C3 0.56699(17) 0.3513(14) 0.7916(4) 0.0233(12) Uani d . 1 . .
H H3A 0.5403 0.2508 0.8151 0.028 Uiso calc R 1 . .
C C4 0.57295(16) 0.4243(13) 0.6865(4) 0.0189(11) Uani d . 1 . .
C C5 0.61125(16) 0.5725(13) 0.6514(4) 0.0193(11) Uani d . 1 . .
H H5A 0.6148 0.6213 0.5797 0.023 Uiso calc R 1 . .
C C6 0.64514(16) 0.6516(14) 0.7219(4) 0.0179(11) Uani d . 1 . .
C C7 0.68550(15) 0.7976(13) 0.6815(4) 0.0172(11) Uani d . 1 . .
H H7 0.6880 0.8421 0.6092 0.021 Uiso calc R 1 . .
C C9 0.79416(16) 1.0018(14) 0.7457(4) 0.0181(11) Uani d . 1 . .
C C10 0.83308(16) 1.0434(14) 0.6800(4) 0.0183(11) Uani d . 1 . .
C C11 0.87050(16) 1.1993(15) 0.7207(4) 0.0214(12) Uani d . 1 . .
H H11A 0.8704 1.2939 0.7890 0.026 Uiso calc R 1 . .
C C12 0.90791(16) 1.2173(16) 0.6620(4) 0.0266(13) Uani d . 1 . .
C C13 0.90870(16) 1.0734(15) 0.5623(4) 0.0241(13) Uani d . 1 . .
C C14 0.87108(16) 0.9157(15) 0.5212(4) 0.0219(12) Uani d . 1 . .
C C15 0.83293(16) 0.9046(14) 0.5784(4) 0.0189(11) Uani d . 1 . .
H H15 0.8070 0.8046 0.5496 0.023 Uiso calc R 1 . .

loop_
_atom_site_aniso_label
_atom_site_aniso_U_11
_atom_site_aniso_U_22
_atom_site_aniso_U_33
_atom_site_aniso_U_12
_atom_site_aniso_U_13
_atom_site_aniso_U_23
Cl1 0.0204(7) 0.0272(7) 0.0257(7) -0.0018(6) -0.0025(5) -0.0039(6)
O1 0.026(2) 0.031(2) 0.0151(17) -0.0024(18) -0.0023(15) -0.0001(17)
O2 0.0211(19) 0.036(2) 0.0122(18) 0.0034(17) -0.0014(14) -0.0031(16)
O3 0.022(2) 0.049(3) 0.034(2) -0.014(2) -0.0055(17) 0.006(2)
O4 0.021(2) 0.070(4) 0.028(2) -0.009(2) 0.0042(17) 0.011(2)
O5 0.0199(18) 0.042(2) 0.0118(17) -0.0017(18) 0.0023(14) -0.0004(17)
O1w 0.027(2) 0.056(3) 0.079(3) 0.013(2) 0.012(2) 0.017(3)
O2w 0.0223(18) 0.035(2) 0.0139(17) 0.0042(17) -0.0002(14) -0.0012(17)
N1 0.015(2) 0.024(2) 0.019(2) 0.0020(18) -0.0001(17) 0.0006(19)
N2 0.018(2) 0.026(2) 0.0121(19) -0.0012(19) 0.0017(17) -0.0016(19)
C1 0.023(3) 0.016(3) 0.014(2) 0.002(2) -0.001(2) 0.002(2)
C2 0.027(3) 0.022(3) 0.013(2) 0.002(2) 0.005(2) 0.000(2)
C3 0.022(3) 0.023(3) 0.026(3) 0.000(2) 0.009(2) 0.000(2)
C4 0.017(3) 0.017(3) 0.023(3) 0.001(2) 0.000(2) -0.003(2)
C5 0.025(3) 0.020(3) 0.013(2) 0.004(2) 0.001(2) 0.000(2)
C6 0.022(3) 0.018(3) 0.014(2) 0.002(2) 0.002(2) -0.001(2)
C7 0.024(3) 0.016(3) 0.011(2) 0.005(2) 0.003(2) 0.001(2)
C9 0.021(3) 0.018(3) 0.015(3) 0.001(2) -0.001(2) 0.002(2)
C10 0.019(3) 0.023(3) 0.013(2) 0.003(2) -0.003(2) 0.006(2)
C11 0.022(3) 0.024(3) 0.018(3) 0.001(2) -0.004(2) 0.001(2)
C12 0.019(3) 0.036(3) 0.025(3) -0.007(2) -0.006(2) 0.013(3)
C13 0.017(3) 0.035(3) 0.020(3) -0.001(2) 0.000(2) 0.009(2)
C14 0.024(3) 0.029(3) 0.013(2) 0.000(2) -0.002(2) 0.007(2)
C15 0.018(3) 0.022(3) 0.017(2) -0.001(2) -0.002(2) 0.002(2)

loop_
_atom_type_symbol
_atom_type_description
_atom_type_scat_dispersion_real
_atom_type_scat_dispersion_imag
_atom_type_scat_source
C C 0.0033 0.0016 'International Tables Vol C Tables 4.2.6.8 and 6.1.1.4'
H H 0.0000 0.0000 'International Tables Vol C Tables 4.2.6.8 and 6.1.1.4'
N N 0.0061 0.0033 'International Tables Vol C Tables 4.2.6.8 and 6.1.1.4'
O O 0.0106 0.0060 'International Tables Vol C Tables 4.2.6.8 and 6.1.1.4'
Cl Cl 0.1484 0.1585 'International Tables Vol C Tables 4.2.6.8 and 6.1.1.4'

loop_
_geom_angle_atom_site_label_1
_geom_angle_atom_site_label_2
_geom_angle_atom_site_label_3
_geom_angle_site_symmetry_1
_geom_angle_site_symmetry_3
_geom_angle
_geom_angle_publ_flag
C1 O1 H1 . . 109.5 ?
C12 O3 H3 . . 109.5 ?
C13 O4 H4 . . 109.5 ?
C14 O5 H5 . . 109.5 ?
H11 O1w H12 . . 110.0 ?
H21 O2w H22 . . 109.0 ?
C7 N1 N2 . . 115.9(4) ?
C9 N2 N1 . . 121.2(4) ?
C9 N2 H2 . . 119.4 ?
N1 N2 H2 . . 119.4 ?
O1 C1 C2 . . 118.6(4) ?
O1 C1 C6 . . 121.4(4) ?
C2 C1 C6 . . 120.0(4) ?
C3 C2 C1 . . 121.2(5) ?
C3 C2 H2A . . 119.4 ?
C1 C2 H2A . . 119.4 ?
C2 C3 C4 . . 119.0(5) ?
C2 C3 H3A . . 120.5 ?
C4 C3 H3A . . 120.5 ?
C5 C4 C3 . . 121.1(5) ?
C5 C4 Cl1 . . 119.4(4) ?
C3 C4 Cl1 . . 119.5(4) ?
C4 C5 C6 . . 119.9(4) ?
C4 C5 H5A . . 120.0 ?
C6 C5 H5A . . 120.0 ?
C1 C6 C5 . . 118.8(5) ?
C1 C6 C7 . . 122.9(4) ?
C5 C6 C7 . . 118.3(4) ?
N1 C7 C6 . . 121.0(4) ?
N1 C7 H7 . . 119.5 ?
C6 C7 H7 . . 119.5 ?
O2 C9 N2 . . 122.2(4) ?
O2 C9 C10 . . 122.6(4) ?
N2 C9 C10 . . 115.1(4) ?
C11 C10 C15 . . 120.3(5) ?
C11 C10 C9 . . 119.7(4) ?
C15 C10 C9 . . 119.9(4) ?
C12 C11 C10 . . 120.0(5) ?
C12 C11 H11A . . 120.0 ?
C10 C11 H11A . . 120.0 ?
O3 C12 C11 . . 119.0(5) ?
O3 C12 C13 . . 120.5(5) ?
C11 C12 C13 . . 120.5(5) ?
O4 C13 C14 . . 123.5(5) ?
O4 C13 C12 . . 116.8(5) ?
C14 C13 C12 . . 119.7(5) ?
O5 C14 C15 . . 123.4(4) ?
O5 C14 C13 . . 116.2(4) ?
C15 C14 C13 . . 120.3(5) ?
C14 C15 C10 . . 119.2(4) ?
C14 C15 H15 . . 120.4 ?
C10 C15 H15 . . 120.4 ?

loop_
_geom_bond_atom_site_label_1
_geom_bond_atom_site_label_2
_geom_bond_site_symmetry_2
_geom_bond_distance
_geom_bond_publ_flag
Cl1 C4 . 1.747(5) ?
O1 C1 . 1.365(6) ?
O1 H1 . 0.8400 ?
O2 C9 . 1.247(6) ?
O3 C12 . 1.371(6) ?
O3 H3 . 0.8400 ?
O4 C13 . 1.361(6) ?
O4 H4 . 0.8400 ?
O5 C14 . 1.366(6) ?
O5 H5 . 0.8400 ?
O1w H11 . 0.8347 ?
O1w H12 . 0.8378 ?
O2w H21 . 0.8421 ?
O2w H22 . 0.8400 ?
N1 C7 . 1.283(6) ?
N1 N2 . 1.386(6) ?
N2 C9 . 1.350(6) ?
N2 H2 . 0.8800 ?
C1 C2 . 1.384(7) ?
C1 C6 . 1.403(6) ?
C2 C3 . 1.371(7) ?
C2 H2A . 0.9500 ?
C3 C4 . 1.395(7) ?
C3 H3A . 0.9500 ?
C4 C5 . 1.376(7) ?
C5 C6 . 1.403(7) ?
C5 H5A . 0.9500 ?
C6 C7 . 1.450(7) ?
C7 H7 . 0.9500 ?
C9 C10 . 1.474(7) ?
C10 C11 . 1.384(7) ?
C10 C15 . 1.408(7) ?
C11 C12 . 1.377(7) ?
C11 H11A . 0.9500 ?
C12 C13 . 1.395(8) ?
C13 C14 . 1.394(7) ?
C14 C15 . 1.385(7) ?
C15 H15 . 0.9500 ?

loop_
_geom_hbond_atom_site_label_D
_geom_hbond_atom_site_label_H
_geom_hbond_atom_site_label_A
_geom_hbond_site_symmetry_A
_geom_hbond_distance_DH
_geom_hbond_distance_HA
_geom_hbond_distance_DA
_geom_hbond_angle_DHA
_geom_hbond_publ_flag
O1 H1 N1 . 0.84 1.89 2.631(5) 146 yes
O3 H3 O1w 2_756 0.84 1.96 2.737(6) 153 yes
O4 H4 O1w 4_575 0.84 1.80 2.599(7) 158 yes
O5 H5 O2 4_575 0.84 1.93 2.765(5) 171 yes
O1w H11 O3 . 0.83 2.28 2.969(6) 140 yes
O1w H12 O4 4_586 0.84 2.07 2.900(7) 170 yes
O2w H21 O1 . 0.84 2.15 2.946(5) 157 yes
O2w H22 O2 1_545 0.84 1.97 2.808(5) 172 yes
N2 H2 O2w 4_575 0.88 2.03 2.882(5) 162 yes

loop_
_geom_torsion_atom_site_label_1
_geom_torsion_atom_site_label_2
_geom_torsion_atom_site_label_3
_geom_torsion_atom_site_label_4
_geom_torsion_site_symmetry_1
_geom_torsion_site_symmetry_2
_geom_torsion_site_symmetry_3
_geom_torsion_site_symmetry_4
_geom_torsion
_geom_torsion_publ_flag
C7 N1 N2 C9 . . . . -166.9(5) ?
O1 C1 C2 C3 . . . . -180.0(5) ?
C6 C1 C2 C3 . . . . -1.1(8) ?
C1 C2 C3 C4 . . . . 1.0(8) ?
C2 C3 C4 C5 . . . . -0.6(8) ?
C2 C3 C4 Cl1 . . . . 178.0(4) ?
C3 C4 C5 C6 . . . . 0.2(8) ?
Cl1 C4 C5 C6 . . . . -178.4(4) ?
O1 C1 C6 C5 . . . . 179.6(5) ?
C2 C1 C6 C5 . . . . 0.7(7) ?
O1 C1 C6 C7 . . . . 1.2(8) ?
C2 C1 C6 C7 . . . . -177.7(5) ?
C4 C5 C6 C1 . . . . -0.3(7) ?
C4 C5 C6 C7 . . . . 178.2(5) ?
N2 N1 C7 C6 . . . . 176.3(4) ?
C1 C6 C7 N1 . . . . -0.1(8) ?
C5 C6 C7 N1 . . . . -178.5(5) ?
N1 N2 C9 O2 . . . . -13.1(8) ?
N1 N2 C9 C10 . . . . 165.1(4) ?
O2 C9 C10 C11 . . . . -27.4(8) ?
N2 C9 C10 C11 . . . . 154.5(5) ?
O2 C9 C10 C15 . . . . 148.7(5) ?
N2 C9 C10 C15 . . . . -29.5(7) ?
C15 C10 C11 C12 . . . . -0.4(8) ?
C9 C10 C11 C12 . . . . 175.6(5) ?
C10 C11 C12 O3 . . . . -179.3(5) ?
C10 C11 C12 C13 . . . . -1.2(8) ?
O3 C12 C13 O4 . . . . -0.1(8) ?
C11 C12 C13 O4 . . . . -178.2(5) ?
O3 C12 C13 C14 . . . . 179.2(5) ?
C11 C12 C13 C14 . . . . 1.1(8) ?
O4 C13 C14 O5 . . . . 1.3(8) ?
C12 C13 C14 O5 . . . . -178.0(5) ?
O4 C13 C14 C15 . . . . 179.9(5) ?
C12 C13 C14 C15 . . . . 0.6(8) ?
O5 C14 C15 C10 . . . . 176.3(5) ?
C13 C14 C15 C10 . . . . -2.2(8) ?
C11 C10 C15 C14 . . . . 2.1(7) ?
C9 C10 C15 C14 . . . . -173.9(5) ?

loop_
_cod_related_entry_id
_cod_related_entry_database
_cod_related_entry_code
1 ChemSpider 30655754
